data_7208208
loop_
_publ_author_name
'Fang, Shao-Ming'
'Chen, Min'
'Yang, Xiao-Gang'
'Wang, Cong'
'Du, Miao'
'Liu, Chun-Sen'

_publ_section_title
;
 An unusual (4,10)-connected 3-D metal--organic framework based on
 non-planar tricarboxyl tecton and tetracadmium(ii) secondary building
 units
;
_journal_issue 16
_journal_name_full CrystEngComm
_journal_page_first 5299
_journal_paper_doi 10.1039/c2ce25194a
_journal_volume 14
_journal_year 2012
_chemical_formula_sum 'C42 H30 Cd4 O17'
_chemical_formula_weight 1256.26
_chemical_name_systematic
;

?

;
_space_group_IT_number 62
_symmetry_cell_setting orthorhombic
_symmetry_space_group_name_Hall '-P 2ac 2n'
_symmetry_space_group_name_H-M 'P n m a'
_atom_sites_solution_hydrogens geom
_atom_sites_solution_primary direct
_atom_sites_solution_secondary difmap
_audit_creation_method SHELXL-97
_cell_angle_alpha 90.00
_cell_angle_beta 90.00
_cell_angle_gamma 90.00
_cell_formula_units_Z 4
_cell_length_a 14.4403(4)
_cell_length_b 27.2329(6)
_cell_length_c 9.8291(3)
_cell_measurement_reflns_used 4159
_cell_measurement_temperature 293(2)
_cell_measurement_theta_max 72.6730
_cell_measurement_theta_min 3.0577
_cell_volume 3865.31(18)
_computing_cell_refinement 'SAINT (Bruker, 2007)'
_computing_data_collection 'SMART (Bruker, 2007)'
_computing_data_reduction SAINT
_computing_molecular_graphics 'SHELXTL (Sheldrick, 2008)'
_computing_publication_material 'SHELXTL and PLATON (Spek, 2009)'
_computing_structure_refinement 'SHELXL97 (Sheldrick, 2008)'
_computing_structure_solution 'SHELXS97 (Sheldrick, 2008)'
_diffrn_ambient_temperature 293(2)
_diffrn_detector_area_resol_mean 16.2542
_diffrn_measured_fraction_theta_full 0.984
_diffrn_measured_fraction_theta_max 0.984
_diffrn_measurement_device_type 'CCD area detector'
_diffrn_measurement_method 'phi and omega scans'
_diffrn_radiation_monochromator graphite
_diffrn_radiation_source 'Enhance (Cu) X-ray Source'
_diffrn_radiation_type CuK\a
_diffrn_radiation_wavelength 1.54178
_diffrn_reflns_av_R_equivalents 0.0469
_diffrn_reflns_av_sigmaI/netI 0.0469
_diffrn_reflns_limit_h_max 17
_diffrn_reflns_limit_h_min -17
_diffrn_reflns_limit_k_max 24
_diffrn_reflns_limit_k_min -33
_diffrn_reflns_limit_l_max 10
_diffrn_reflns_limit_l_min -12
_diffrn_reflns_number 9700
_diffrn_reflns_theta_full 72.82
_diffrn_reflns_theta_max 72.82
_diffrn_reflns_theta_min 3.25
_diffrn_standards_decay_% 0
_diffrn_standards_interval_count 0
_diffrn_standards_interval_time 0
_diffrn_standards_number 0
_exptl_absorpt_coefficient_mu 18.106
_exptl_absorpt_correction_T_max 0.1089
_exptl_absorpt_correction_T_min 0.0683
_exptl_absorpt_correction_type multi-scan
_exptl_absorpt_process_details '(SADABS; Sheldrick, 1996)'
_exptl_crystal_colour colourless
_exptl_crystal_density_diffrn 2.159
_exptl_crystal_density_method 'not measured'
_exptl_crystal_description block
_exptl_crystal_F_000 2440
_exptl_crystal_size_max 0.32
_exptl_crystal_size_mid 0.28
_exptl_crystal_size_min 0.22
_refine_diff_density_max 1.737
_refine_diff_density_min -2.024
_refine_diff_density_rms 0.171
_refine_ls_extinction_method none
_refine_ls_goodness_of_fit_ref 1.109
_refine_ls_hydrogen_treatment constr
_refine_ls_matrix_type full
_refine_ls_number_parameters 313
_refine_ls_number_reflns 3868
_refine_ls_number_restraints 36
_refine_ls_restrained_S_all 1.113
_refine_ls_R_factor_all 0.0706
_refine_ls_R_factor_gt 0.0630
_refine_ls_shift/su_max 0.003
_refine_ls_shift/su_mean 0.000
_refine_ls_structure_factor_coef Fsqd
_refine_ls_weighting_details 'calc w=1/[\s^2^(Fo^2^)+(0.0641P)^2^+28.9832P] where P=(Fo^2^+2Fc^2^)/3'
_refine_ls_weighting_scheme calc
_refine_ls_wR_factor_gt 0.1528
_refine_ls_wR_factor_ref 0.1578
_reflns_number_gt 3419
_reflns_number_total 3868
_reflns_threshold_expression I>2sigma(I)
_cod_data_source_file c2ce25194a.txt
_cod_data_source_block 1
_cod_depositor_comments
;
The following automatic conversions were performed:

'_symmetry_cell_setting' value 'Orthorhombic' changed to
'orthorhombic' according to
/home/saulius/struct/CIF-dictionaries/cif_core.dic dictionary named
'cif_core.dic' version 2.4.1 from 2010-06-29.

Automatic conversion script
Id: cif_fix_values 1891 2012-01-12 08:04:46Z andrius 
;
_cod_original_sg_symbol_H-M p_n_m_a
_cod_database_code 7208208

loop_
_symmetry_equiv_pos_as_xyz
'x, y, z'
'-x+1/2, -y, z+1/2'
'x+1/2, -y+1/2, -z+1/2'
'-x, y+1/2, -z'
'-x, -y, -z'
'x-1/2, y, -z-1/2'
'-x-1/2, y-1/2, z-1/2'
'x, -y-1/2, z'

loop_
_atom_site_label
_atom_site_type_symbol
_atom_site_fract_x
_atom_site_fract_y
_atom_site_fract_z
_atom_site_U_iso_or_equiv
_atom_site_adp_type
_atom_site_occupancy
_atom_site_symmetry_multiplicity
_atom_site_calc_flag
_atom_site_refinement_flags
_atom_site_disorder_assembly
_atom_site_disorder_group
Cd1 Cd 0.14210(5) -0.2500 0.80836(6) 0.02988(14) Uani 1 2 d S . .
Cd2 Cd -0.04886(5) 0.2500 0.53051(7) 0.03207(15) Uani 1 2 d S . .
Cd3 Cd 0.20253(14) 0.2500 0.60161(19) 0.0409(4) Uani 0.484(3) 2 d SPD . 1
Cd3' Cd 0.19947(19) 0.26533(10) 0.6242(2) 0.0409(4) Uani 0.2582(15) 1 d PD . 2
Cd4 Cd 0.12225(7) 0.21337(3) 0.26294(10) 0.0358(2) Uani 0.50 1 d PD . .
O1 O 0.0936(5) -0.19712(18) 0.9810(6) 0.0624(17) Uani 1 1 d U . .
O2 O 0.2235(6) -0.1663(3) 1.0981(8) 0.083(2) Uani 1 1 d . . .
O3 O 0.0837(6) 0.1528(2) 0.3971(6) 0.069(2) Uani 1 1 d . . .
O4 O 0.0669(4) 0.19553(18) 0.5893(6) 0.0536(15) Uani 1 1 d . . .
O5 O 0.3562(5) 0.1860(2) 0.9845(7) 0.074(2) Uani 1 1 d . . .
O6 O 0.2897(6) 0.1859(2) 1.1915(6) 0.080(2) Uani 1 1 d . . .
O7 O 0.0116(5) -0.2500 0.6925(7) 0.0387(16) Uani 1 2 d S . .
H7D H -0.0025 -0.2800 0.6801 0.058 Uiso 0.50 1 d PR . .
O8 O 0.2863(6) -0.2500 0.8954(9) 0.061(2) Uani 1 2 d S . .
H8D H 0.2856 -0.2802 0.8739 0.092 Uiso 0.50 1 d PR . .
O9 O -0.0920(11) 0.2500 0.7626(12) 0.094(4) Uani 1 2 d SU . .
H1W H -0.1464 0.2500 0.7934 0.141 Uiso 1 2 d SR . .
H2W H -0.0527 0.2500 0.8268 0.141 Uiso 1 2 d SR . .
O10 O 0.112(4) 0.2500 0.0613(11) 0.073(4) Uani 0.180(18) 2 d SPDU . 1
H4W H 0.1025 0.2842 0.0401 0.109 Uiso 0.090(9) 1 d PR . 1
H3W H 0.0554 0.2458 0.0451 0.109 Uiso 0.090(9) 1 d PR . 1
O10' O 0.0903(12) 0.1920(7) 0.0496(10) 0.073(4) Uani 0.410(9) 1 d PD . 2
H5W H 0.0434 0.2057 0.0856 0.109 Uiso 0.410(9) 1 d PR . 2
H6W H 0.1336 0.2128 0.0396 0.109 Uiso 0.410(9) 1 d PR . 2
C1 C 0.1515(6) -0.1610(3) 1.0208(9) 0.050(2) Uani 1 1 d . . .
C2 C 0.0719(6) 0.1552(3) 0.5211(9) 0.051(2) Uani 1 1 d . . .
C3 C 0.3130(6) 0.1654(3) 1.0808(8) 0.0481(19) Uani 1 1 d . . .
C4 C 0.1305(6) -0.1113(2) 0.9647(9) 0.052(2) Uani 1 1 d . . .
C5 C 0.0694(6) -0.1104(3) 0.8591(12) 0.060(3) Uani 1 1 d . . .
H5A H 0.0408 -0.1391 0.8297 0.072 Uiso 1 1 calc R . .
C6 C 0.0512(6) -0.0671(3) 0.7980(10) 0.052(2) Uani 1 1 d . . .
H6A H 0.0099 -0.0667 0.7253 0.063 Uiso 1 1 calc R . .
C7 C 0.0912(5) -0.0228(2) 0.8387(7) 0.0324(14) Uani 1 1 d . . .
C8 C 0.1533(5) -0.0231(2) 0.9482(6) 0.0300(14) Uani 1 1 d . . .
C9 C 0.1725(5) -0.0675(3) 1.0116(7) 0.0391(16) Uani 1 1 d . . .
H9A H 0.2131 -0.0685 1.0850 0.047 Uiso 1 1 calc R . .
C10 C 0.0651(5) 0.1086(2) 0.6029(8) 0.0389(16) Uani 1 1 d . . .
C11 C 0.0431(6) 0.1089(2) 0.7409(9) 0.0455(18) Uani 1 1 d . . .
H11A H 0.0255 0.1382 0.7820 0.055 Uiso 1 1 calc R . .
C12 C 0.0470(5) 0.0665(2) 0.8178(7) 0.0403(17) Uani 1 1 d . . .
H12A H 0.0321 0.0675 0.9098 0.048 Uiso 1 1 calc R . .
C13 C 0.0732(5) 0.0223(2) 0.7576(7) 0.0354(15) Uani 1 1 d . . .
C14 C 0.0884(5) 0.0212(2) 0.6174(7) 0.0388(16) Uani 1 1 d . . .
H14A H 0.1006 -0.0085 0.5742 0.047 Uiso 1 1 calc R . .
C15 C 0.0855(5) 0.0643(3) 0.5420(7) 0.0399(16) Uani 1 1 d . . .
H15A H 0.0975 0.0633 0.4491 0.048 Uiso 1 1 calc R . .
C17 C 0.2221(5) 0.0902(2) 1.1468(7) 0.0361(15) Uani 1 1 d . . .
H17A H 0.2106 0.1045 1.2311 0.043 Uiso 1 1 calc R . .
C18 C 0.1852(5) 0.0446(2) 1.1160(7) 0.0340(14) Uani 1 1 d . . .
H18A H 0.1501 0.0280 1.1805 0.041 Uiso 1 1 calc R . .
C19 C 0.2003(5) 0.0236(2) 0.9895(6) 0.0305(14) Uani 1 1 d . . .
C20 C 0.2572(5) 0.0476(2) 0.8967(7) 0.0396(16) Uani 1 1 d . . .
H20A H 0.2697 0.0331 0.8130 0.048 Uiso 1 1 calc R . .
C21 C 0.2952(6) 0.0925(3) 0.9276(7) 0.0422(17) Uani 1 1 d . . .
H21A H 0.3336 0.1081 0.8653 0.051 Uiso 1 1 calc R . .
O11 O 0.198(2) 0.2500 0.8281(9) 0.098(6) Uani 0.42(2) 2 d SPDU A 1
H7W H 0.2213 0.2778 0.8101 0.147 Uiso 0.209(11) 1 d PR A 1
H8W H 0.1405 0.2500 0.8070 0.147 Uiso 0.42(2) 2 d SPR A 1
O11' O 0.175(2) 0.2911(10) 0.8355(13) 0.098(6) Uani 0.291(11) 1 d PD . 2
H9W H 0.2317 0.2828 0.8282 0.147 Uiso 0.291(11) 1 d PR A 2
H10W H 0.1654 0.3171 0.7898 0.147 Uiso 0.291(11) 1 d PR A 2
C16 C 0.2761(5) 0.1145(2) 1.0521(7) 0.0375(16) Uani 1 1 d U . .

loop_
_atom_site_aniso_label
_atom_site_aniso_U_11
_atom_site_aniso_U_22
_atom_site_aniso_U_33
_atom_site_aniso_U_23
_atom_site_aniso_U_13
_atom_site_aniso_U_12
Cd1 0.0344(3) 0.0221(3) 0.0331(3) 0.000 0.0006(3) 0.000
Cd2 0.0395(3) 0.0204(3) 0.0363(3) 0.000 -0.0028(3) 0.000
Cd3 0.0591(6) 0.0284(12) 0.0351(6) 0.000 0.0012(5) 0.000
Cd3' 0.0591(6) 0.0284(12) 0.0351(6) 0.000 0.0012(5) 0.000
Cd4 0.0332(4) 0.0345(4) 0.0396(5) 0.0004(4) -0.0030(4) -0.0031(4)
O1 0.098(4) 0.022(2) 0.067(3) -0.006(2) 0.029(3) -0.015(3)
O2 0.113(7) 0.057(4) 0.079(5) 0.003(4) -0.026(5) 0.004(4)
O3 0.107(6) 0.047(3) 0.055(3) 0.014(3) -0.002(4) -0.004(4)
O4 0.060(3) 0.030(2) 0.070(4) 0.010(2) -0.009(3) 0.010(2)
O5 0.096(5) 0.047(3) 0.080(4) -0.007(3) 0.006(4) -0.042(3)
O6 0.137(7) 0.046(3) 0.057(3) -0.013(3) -0.006(4) -0.044(4)
O7 0.032(3) 0.041(3) 0.044(4) 0.000 0.001(3) 0.000
O8 0.040(4) 0.090(6) 0.054(5) 0.000 -0.002(4) 0.000
O9 0.129(8) 0.082(6) 0.071(5) 0.000 0.009(6) 0.000
O10 0.057(7) 0.094(8) 0.067(7) 0.000 0.004(6) 0.000
O10' 0.057(7) 0.094(8) 0.067(7) 0.000 0.004(6) 0.000
C1 0.057(5) 0.041(4) 0.051(4) 0.004(3) -0.006(4) -0.004(4)
C2 0.052(5) 0.040(4) 0.062(5) 0.016(4) -0.008(4) 0.008(3)
C3 0.062(5) 0.033(3) 0.049(4) 0.006(3) -0.021(4) -0.018(3)
C4 0.063(5) 0.020(3) 0.072(5) 0.007(3) 0.024(4) -0.006(3)
C5 0.038(4) 0.027(3) 0.113(8) -0.013(4) 0.000(5) -0.002(3)
C6 0.042(4) 0.030(3) 0.085(6) -0.013(4) -0.009(4) -0.003(3)
C7 0.034(3) 0.020(2) 0.043(3) -0.003(2) 0.003(3) -0.003(2)
C8 0.037(3) 0.019(2) 0.033(3) 0.003(2) 0.009(3) -0.004(2)
C9 0.040(4) 0.037(3) 0.041(3) 0.009(3) 0.006(3) 0.000(3)
C10 0.035(3) 0.032(3) 0.049(4) 0.008(3) -0.008(3) 0.005(3)
C11 0.052(4) 0.027(3) 0.057(4) 0.000(3) 0.008(4) 0.012(3)
C12 0.050(4) 0.033(3) 0.038(3) 0.002(3) 0.007(3) 0.012(3)
C13 0.035(3) 0.030(3) 0.041(3) -0.001(3) -0.008(3) 0.002(3)
C14 0.048(4) 0.027(3) 0.042(3) -0.007(3) -0.005(3) 0.005(3)
C15 0.044(4) 0.040(3) 0.036(3) 0.000(3) -0.011(3) 0.006(3)
C17 0.044(4) 0.034(3) 0.030(3) -0.004(3) -0.005(3) -0.003(3)
C18 0.037(3) 0.030(3) 0.035(3) 0.004(3) 0.003(3) -0.002(3)
C19 0.033(3) 0.027(3) 0.031(3) 0.001(2) -0.002(3) 0.000(3)
C20 0.049(4) 0.033(3) 0.036(3) -0.007(3) 0.005(3) -0.011(3)
C21 0.051(4) 0.040(3) 0.036(3) 0.005(3) 0.004(3) -0.015(3)
O11 0.098(9) 0.108(9) 0.089(8) 0.000 -0.003(7) 0.000
O11' 0.098(9) 0.108(9) 0.089(8) 0.000 -0.003(7) 0.000
C16 0.043(3) 0.029(3) 0.040(3) -0.004(3) -0.010(3) -0.009(3)

loop_
_atom_type_symbol
_atom_type_description
_atom_type_scat_dispersion_real
_atom_type_scat_dispersion_imag
_atom_type_scat_source
C C 0.0181 0.0091 'International Tables Vol C Tables 4.2.6.8 and 6.1.1.4'
H H 0.0000 0.0000 'International Tables Vol C Tables 4.2.6.8 and 6.1.1.4'
Cd Cd 0.1185 4.6533 'International Tables Vol C Tables 4.2.6.8 and 6.1.1.4'
O O 0.0492 0.0322 'International Tables Vol C Tables 4.2.6.8 and 6.1.1.4'

loop_
_geom_angle_atom_site_label_1
_geom_angle_atom_site_label_2
_geom_angle_atom_site_label_3
_geom_angle
_geom_angle_site_symmetry_1
_geom_angle_site_symmetry_3
O7 Cd1 O8 171.2(3) . .
O7 Cd1 O6 96.2(2) . 7_655
O8 Cd1 O6 78.2(3) . 7_655
O7 Cd1 O6 96.2(2) . 2_554
O8 Cd1 O6 78.2(3) . 2_554
O6 Cd1 O6 98.2(4) 7_655 2_554
O7 Cd1 O1 96.8(2) . 8
O8 Cd1 O1 90.1(3) . 8
O6 Cd1 O1 91.3(2) 7_655 8
O6 Cd1 O1 162.9(2) 2_554 8
O7 Cd1 O1 96.8(2) . .
O8 Cd1 O1 90.1(3) . .
O6 Cd1 O1 162.9(2) 7_655 .
O6 Cd1 O1 91.3(2) 2_554 .
O1 Cd1 O1 76.2(3) 8 .
O5 Cd2 O5 103.3(4) 6_557 3_456
O5 Cd2 O7 94.7(2) 6_557 5_556
O5 Cd2 O7 94.7(2) 3_456 5_556
O5 Cd2 O4 165.3(2) 6_557 8_565
O5 Cd2 O4 87.7(2) 3_456 8_565
O7 Cd2 O4 94.1(2) 5_556 8_565
O5 Cd2 O4 87.7(2) 6_557 .
O5 Cd2 O4 165.3(2) 3_456 .
O7 Cd2 O4 94.1(2) 5_556 .
O4 Cd2 O4 80.0(3) 8_565 .
O5 Cd2 O9 84.4(3) 6_557 .
O5 Cd2 O9 84.4(3) 3_456 .
O7 Cd2 O9 178.5(4) 5_556 .
O4 Cd2 O9 87.1(3) 8_565 .
O4 Cd2 O9 87.1(3) . .
O8 Cd3 O11 177.3(9) 2_554 .
O8 Cd3 O4 90.8(2) 2_554 .
O11 Cd3 O4 91.3(7) . .
O8 Cd3 O4 90.8(2) 2_554 8_565
O11 Cd3 O4 91.3(7) . 8_565
O4 Cd3 O4 74.2(2) . 8_565
O8 Cd3 O2 87.3(2) 2_554 7_665
O11 Cd3 O2 91.6(4) . 7_665
O4 Cd3 O2 152.0(2) . 7_665
O4 Cd3 O2 77.9(2) 8_565 7_665
O8 Cd3 O2 87.3(2) 2_554 2_554
O11 Cd3 O2 91.6(4) . 2_554
O4 Cd3 O2 77.9(2) . 2_554
O4 Cd3 O2 152.0(2) 8_565 2_554
O2 Cd3 O2 129.8(4) 7_665 2_554
O8 Cd3 H7W 156.7 2_554 .
O4 Cd3 H7W 110.5 . .
O4 Cd3 H7W 86.3 8_565 .
O2 Cd3 H7W 69.5 7_665 .
O2 Cd3 H7W 105.8 2_554 .
O8 Cd3 H8W 160.6 2_554 .
O11 Cd3 H8W 22.1 . .
O4 Cd3 H8W 73.9 . .
O4 Cd3 H8W 73.9 8_565 .
O2 Cd3 H8W 100.6 7_665 .
O2 Cd3 H8W 100.6 2_554 .
H7W Cd3 H8W 36.8 . .
Cd3' Cd3' O2 148.5(2) 8_565 7_665
Cd3' Cd3' O4 118.73(15) 8_565 8_565
O2 Cd3' O4 90.7(3) 7_665 8_565
Cd3' Cd3' O11' 108.4(8) 8_565 .
O2 Cd3' O11' 85.5(8) 7_665 .
O4 Cd3' O11' 81.7(8) 8_565 .
Cd3' Cd3' O8 79.53(8) 8_565 2_554
O2 Cd3' O8 89.7(2) 7_665 2_554
O4 Cd3' O8 90.8(3) 8_565 2_554
O11' Cd3' O8 171.0(8) . 2_554
Cd3' Cd3' O11' 53.9(6) 8_565 8_565
O2 Cd3' O11' 131.7(7) 7_665 8_565
O4 Cd3' O11' 106.8(7) 8_565 8_565
O11' Cd3' O11' 54.5(14) . 8_565
O8 Cd3' O11' 133.2(6) 2_554 8_565
Cd3' Cd3' H7W 100.4 8_565 .
O2 Cd3' H7W 82.8 7_665 .
O4 Cd3' H7W 102.0 8_565 .
O11' Cd3' H7W 20.4 . .
O8 Cd3' H7W 165.3 2_554 .
O11' Cd3' H7W 50.0 8_565 .
Cd3' Cd3' H8W 78.1 8_565 .
O2 Cd3' H8W 119.5 7_665 .
O4 Cd3' H8W 82.7 8_565 .
O11' Cd3' H8W 34.0 . .
O8 Cd3' H8W 150.0 2_554 .
O11' Cd3' H8W 28.1 8_565 .
H7W Cd3' H8W 41.4 . .
Cd3' Cd3' H9W 103.0 8_565 .
O2 Cd3' H9W 78.9 7_665 .
O4 Cd3' H9W 103.2 8_565 .
O11' Cd3' H9W 22.5 . .
O8 Cd3' H9W 161.9 2_554 .
O11' Cd3' H9W 53.6 8_565 .
H7W Cd3' H9W 4.2 . .
H8W Cd3' H9W 45.5 . .
Cd3' Cd3' H10W 129.7 8_565 .
O2 Cd3' H10W 69.9 7_665 .
O4 Cd3' H10W 67.3 8_565 .
O11' Cd3' H10W 22.1 . .
O8 Cd3' H10W 149.0 2_554 .
O11' Cd3' H10W 76.0 8_565 .
H7W Cd3' H10W 37.6 . .
H8W Cd3' H10W 52.1 . .
H9W Cd3' H10W 37.4 . .
Cd4 Cd4 O8 61.72(11) 8_565 2_554
Cd4 Cd4 O3 139.03(18) 8_565 .
O8 Cd4 O3 98.3(3) 2_554 .
Cd4 Cd4 O7 63.28(8) 8_565 5_556
O8 Cd4 O7 102.2(2) 2_554 5_556
O3 Cd4 O7 89.9(2) . 5_556
Cd4 Cd4 O10 63.34(12) 8_565 .
O8 Cd4 O10 112.3(9) 2_554 .
O3 Cd4 O10 149.4(9) . .
O7 Cd4 O10 85.2(13) 5_556 .
Cd4 Cd4 O10' 105.2(5) 8_565 .
O8 Cd4 O10' 146.8(5) 2_554 .
O3 Cd4 O10' 108.6(5) . .
O7 Cd4 O10' 97.1(5) 5_556 .
O10 Cd4 O10' 42.6(6) . .
Cd4 Cd4 O6 106.54(13) 8_565 1_554
O8 Cd4 O6 73.9(2) 2_554 1_554
O3 Cd4 O6 100.4(3) . 1_554
O7 Cd4 O6 169.34(17) 5_556 1_554
O10 Cd4 O6 87.1(13) . 1_554
O10' Cd4 O6 82.2(5) . 1_554
Cd4 Cd4 H5W 95.7 8_565 .
O8 Cd4 H5W 154.6 2_554 .
O3 Cd4 H5W 106.8 . .
O7 Cd4 H5W 74.6 5_556 .
O10 Cd4 H5W 42.9 . .
O10' Cd4 H5W 22.5 . .
O6 Cd4 H5W 104.5 1_554 .
Cd4 Cd4 H6W 90.4 8_565 .
O8 Cd4 H6W 125.0 2_554 .
O3 Cd4 H6W 128.0 . .
O7 Cd4 H6W 105.4 5_556 .
O10 Cd4 H6W 28.3 . .
O10' Cd4 H6W 22.1 . .
O6 Cd4 H6W 70.3 1_554 .
H5W Cd4 H6W 37.7 . .
C1 O1 Cd1 118.4(6) . .
C1 O2 Cd3' 124.8(6) . 7_656
C1 O2 Cd3 116.6(6) . 2
C2 O3 Cd4 126.4(6) . .
C2 O4 Cd3' 116.2(6) . 8_565
C2 O4 Cd2 117.3(5) . .
Cd3' O4 Cd2 110.8(2) 8_565 .
C2 O4 Cd3 119.6(6) . .
Cd2 O4 Cd3 101.61(19) . .
C3 O5 Cd2 134.6(6) . 6_657
C3 O6 Cd1 130.3(6) . 2
C3 O6 Cd4 126.7(6) . 1_556
Cd1 O6 Cd4 92.5(2) 2 1_556
Cd1 O7 Cd4 130.1(3) . 4_546
Cd1 O7 Cd4 130.1(3) . 5_556
Cd4 O7 Cd4 53.43(17) 4_546 5_556
Cd1 O7 Cd2 107.4(3) . 5_556
Cd4 O7 Cd2 113.5(3) 4_546 5_556
Cd4 O7 Cd2 113.5(3) 5_556 5_556
Cd1 O7 H7D 106.3 . .
Cd4 O7 H7D 52.2 4_546 .
Cd4 O7 H7D 104.5 5_556 .
Cd2 O7 H7D 85.3 5_556 .
Cd3 O8 Cd4 124.5(4) 2 7_656
Cd3 O8 Cd4 124.5(4) 2 2
Cd4 O8 Cd4 56.6(2) 7_656 2
Cd3 O8 Cd1 116.9(4) 2 .
Cd4 O8 Cd1 110.2(3) 7_656 .
Cd4 O8 Cd1 110.2(3) 2 .
Cd4 O8 Cd3' 129.4(4) 7_656 7_656
Cd4 O8 Cd3' 117.6(3) 2 7_656
Cd1 O8 Cd3' 117.1(4) . 7_656
Cd4 O8 Cd3' 117.6(3) 7_656 2
Cd4 O8 Cd3' 129.4(4) 2 2
Cd1 O8 Cd3' 117.1(4) . 2
Cd3 O8 H8D 104.4 2 .
Cd4 O8 H8D 52.8 7_656 .
Cd4 O8 H8D 108.2 2 .
Cd1 O8 H8D 84.0 . .
Cd3' O8 H8D 114.8 7_656 .
Cd3' O8 H8D 93.9 2 .
Cd2 O9 H1W 126.3 . .
Cd2 O9 H2W 122.8 . .
H1W O9 H2W 110.9 . .
Cd4 O10 Cd4 53.3(2) 8_565 .
Cd4 O10 H4W 76.7 8_565 .
Cd4 O10 H4W 129.5 . .
Cd4 O10 H3W 107.0 8_565 .
Cd4 O10 H3W 99.9 . .
H4W O10 H3W 87.1 . .
Cd4 O10 H6W 125.3 8_565 .
Cd4 O10 H6W 74.7 . .
H4W O10 H6W 154.7 . .
H3W O10 H6W 96.5 . .
Cd4 O10' H5W 70.0 . .
Cd4 O10' H6W 77.4 . .
H5W O10' H6W 110.1 . .
O2 C1 O1 126.0(8) . .
O2 C1 C4 118.7(8) . .
O1 C1 C4 115.3(8) . .
O3 C2 O4 124.5(8) . .
O3 C2 C10 119.6(8) . .
O4 C2 C10 115.9(7) . .
O5 C3 O6 125.1(7) . .
O5 C3 C16 116.2(7) . .
O6 C3 C16 118.1(7) . .
C5 C4 C9 120.7(7) . .
C5 C4 C1 115.4(7) . .
C9 C4 C1 123.8(8) . .
C6 C5 C4 118.7(7) . .
C6 C5 H5A 120.6 . .
C4 C5 H5A 120.6 . .
C5 C6 C7 123.2(8) . .
C5 C6 H6A 118.4 . .
C7 C6 H6A 118.4 . .
C6 C7 C8 118.7(6) . .
C6 C7 C13 119.1(7) . .
C8 C7 C13 121.9(6) . .
C9 C8 C7 118.5(6) . .
C9 C8 C19 121.9(6) . .
C7 C8 C19 119.5(5) . .
C8 C9 C4 120.1(7) . .
C8 C9 H9A 119.9 . .
C4 C9 H9A 119.9 . .
C15 C10 C11 118.5(6) . .
C15 C10 C2 119.4(7) . .
C11 C10 C2 122.0(7) . .
C12 C11 C10 121.2(7) . .
C12 C11 H11A 119.4 . .
C10 C11 H11A 119.4 . .
C11 C12 C13 120.1(7) . .
C11 C12 H12A 120.0 . .
C13 C12 H12A 120.0 . .
C12 C13 C14 118.7(6) . .
C12 C13 C7 122.2(6) . .
C14 C13 C7 119.0(6) . .
C15 C14 C13 120.2(6) . .
C15 C14 H14A 119.9 . .
C13 C14 H14A 119.9 . .
C10 C15 C14 121.0(7) . .
C10 C15 H15A 119.5 . .
C14 C15 H15A 119.5 . .
C16 C17 C18 119.9(6) . .
C16 C17 H17A 120.1 . .
C18 C17 H17A 120.1 . .
C17 C18 C19 120.4(6) . .
C17 C18 H18A 119.8 . .
C19 C18 H18A 119.8 . .
C18 C19 C20 119.2(6) . .
C18 C19 C8 121.5(6) . .
C20 C19 C8 119.3(6) . .
C21 C20 C19 120.6(6) . .
C21 C20 H20A 119.7 . .
C19 C20 H20A 119.7 . .
C20 C21 C16 119.9(7) . .
C20 C21 H21A 120.0 . .
C16 C21 H21A 120.0 . .
Cd3 O11 H7W 77.2 . .
Cd3 O11 H8W 77.7 . .
H7W O11 H8W 109.9 . .
Cd3 O11 H9W 89.1 . .
H8W O11 H9W 117.9 . .
Cd3' O11' H7W 55.4 . .
Cd3' O11' H7W 51.0 8_565 .
Cd3' O11' H8W 64.7 . .
Cd3' O11' H8W 49.5 8_565 .
H7W O11' H8W 81.8 . .
Cd3' O11' H9W 71.6 . .
Cd3' O11' H9W 69.3 8_565 .
H8W O11' H9W 97.2 . .
Cd3' O11' H10W 78.2 . .
Cd3' O11' H10W 95.3 8_565 .
H7W O11' H10W 110.4 . .
H8W O11' H10W 124.0 . .
H9W O11' H10W 109.4 . .
C17 C16 C21 119.9(6) . .
C17 C16 C3 120.8(7) . .
C21 C16 C3 119.3(7) . .

loop_
_geom_bond_atom_site_label_1
_geom_bond_atom_site_label_2
_geom_bond_distance
_geom_bond_site_symmetry_2
Cd1 O7 2.201(7) .
Cd1 O8 2.251(8) .
Cd1 O6 2.310(6) 7_655
Cd1 O6 2.310(6) 2_554
Cd1 O1 2.333(6) 8
Cd1 O1 2.333(6) .
Cd2 O5 2.222(6) 6_557
Cd2 O5 2.222(6) 3_456
Cd2 O7 2.257(7) 5_556
Cd2 O4 2.308(5) 8_565
Cd2 O4 2.308(5) .
Cd2 O9 2.365(12) .
Cd3 O8 2.034(9) 2_554
Cd3 O11 2.228(9) .
Cd3 O4 2.460(6) .
Cd3 O4 2.460(6) 8_565
Cd3 O2 2.518(8) 7_665
Cd3 O2 2.518(8) 2_554
Cd3' Cd3' 0.835(5) 8_565
Cd3' O2 2.185(8) 7_665
Cd3' O4 2.218(7) 8_565
Cd3' O11' 2.221(10) .
Cd3' O8 2.297(9) 2_554
Cd3' O11' 2.608(14) 8_565
Cd4 Cd4 1.9951(19) 8_565
Cd4 O8 2.106(8) 2_554
Cd4 O3 2.184(6) .
Cd4 O7 2.219(6) 5_556
Cd4 O10 2.223(9) .
Cd4 O10' 2.224(9) .
Cd4 O6 2.627(9) 1_554
O1 C1 1.348(10) .
O2 C1 1.296(12) .
O2 Cd3' 2.185(8) 7_656
O2 Cd3 2.518(8) 2
O3 C2 1.231(11) .
O4 C2 1.290(10) .
O4 Cd3' 2.218(7) 8_565
O5 C3 1.265(11) .
O5 Cd2 2.222(6) 6_657
O6 C3 1.269(11) .
O6 Cd1 2.310(6) 2
O6 Cd4 2.627(9) 1_556
O7 Cd4 2.219(6) 4_546
O7 Cd4 2.219(6) 5_556
O7 Cd2 2.257(7) 5_556
O7 H7D 0.8499 .
O8 Cd3 2.034(9) 2
O8 Cd4 2.106(8) 7_656
O8 Cd4 2.106(8) 2
O8 Cd3' 2.297(9) 7_656
O8 Cd3' 2.297(9) 2
O8 H8D 0.8501 .
O9 H1W 0.8427 .
O9 H2W 0.8482 .
O10 Cd4 2.223(9) 8_565
O10 H4W 0.9657 .
O10 H3W 0.8433 .
O10' H5W 0.8512 .
O10' H6W 0.8479 .
C1 C4 1.493(11) .
C2 C10 1.505(10) .
C3 C16 1.512(9) .
C4 C5 1.362(13) .
C4 C9 1.415(11) .
C5 C6 1.351(12) .
C5 H5A 0.9300 .
C6 C7 1.396(9) .
C6 H6A 0.9300 .
C7 C8 1.401(9) .
C7 C13 1.486(9) .
C8 C9 1.390(9) .
C8 C19 1.498(8) .
C9 H9A 0.9300 .
C10 C15 1.377(10) .
C10 C11 1.393(11) .
C11 C12 1.382(10) .
C11 H11A 0.9300 .
C12 C13 1.394(9) .
C12 H12A 0.9300 .
C13 C14 1.397(10) .
C14 C15 1.390(10) .
C14 H14A 0.9300 .
C15 H15A 0.9300 .
C17 C16 1.383(10) .
C17 C18 1.384(9) .
C17 H17A 0.9300 .
C18 C19 1.386(9) .
C18 H18A 0.9300 .
C19 C20 1.390(10) .
C20 C21 1.374(10) .
C20 H20A 0.9300 .
C21 C16 1.390(10) .
C21 H21A 0.9300 .
O11 H7W 0.8498 .
O11 H8W 0.8591 .
O11' Cd3' 2.608(14) 8_565
O11' H9W 0.8522 .
O11' H10W 0.8500 .

loop_
_geom_torsion_atom_site_label_1
_geom_torsion_atom_site_label_2
_geom_torsion_atom_site_label_3
_geom_torsion_atom_site_label_4
_geom_torsion
_geom_torsion_site_symmetry_1
_geom_torsion_site_symmetry_4
O7 Cd1 O1 C1 -135.6(6) . .
O8 Cd1 O1 C1 38.9(6) . .
O6 Cd1 O1 C1 84.9(10) 7_655 .
O6 Cd1 O1 C1 -39.2(6) 2_554 .
O1 Cd1 O1 C1 129.0(5) 8 .
Cd4 Cd4 O3 C2 -18.7(11) 8_565 .
O8 Cd4 O3 C2 37.1(9) 2_554 .
O7 Cd4 O3 C2 -65.2(9) 5_556 .
O10 Cd4 O3 C2 -146(2) . .
O10' Cd4 O3 C2 -162.6(9) . .
O6 Cd4 O3 C2 112.1(9) 1_554 .
O5 Cd2 O4 C2 43.0(6) 6_557 .
O5 Cd2 O4 C2 -178.2(9) 3_456 .
O7 Cd2 O4 C2 -51.6(6) 5_556 .
O4 Cd2 O4 C2 -145.0(5) 8_565 .
O9 Cd2 O4 C2 127.5(6) . .
O5 Cd2 O4 Cd3' 179.6(3) 6_557 8_565
O5 Cd2 O4 Cd3' -41.6(11) 3_456 8_565
O7 Cd2 O4 Cd3' 85.0(3) 5_556 8_565
O4 Cd2 O4 Cd3' -8.4(4) 8_565 8_565
O9 Cd2 O4 Cd3' -95.9(3) . 8_565
O5 Cd2 O4 Cd3 175.4(3) 6_557 .
O5 Cd2 O4 Cd3 -45.9(11) 3_456 .
O7 Cd2 O4 Cd3 80.8(2) 5_556 .
O4 Cd2 O4 Cd3 -12.6(3) 8_565 .
O9 Cd2 O4 Cd3 -100.2(3) . .
O8 Cd3 O4 C2 52.4(6) 2_554 .
O11 Cd3 O4 C2 -126.0(8) . .
O4 Cd3 O4 C2 143.0(5) 8_565 .
O2 Cd3 O4 C2 138.2(6) 7_665 .
O2 Cd3 O4 C2 -34.6(6) 2_554 .
O8 Cd3 O4 Cd3' 124.8(6) 2_554 8_565
O11 Cd3 O4 Cd3' -53.5(8) . 8_565
O4 Cd3 O4 Cd3' -144.5(6) 8_565 8_565
O2 Cd3 O4 Cd3' -149.4(8) 7_665 8_565
O2 Cd3 O4 Cd3' 37.8(6) 2_554 8_565
O8 Cd3 O4 Cd2 -78.5(2) 2_554 .
O11 Cd3 O4 Cd2 103.1(6) . .
O4 Cd3 O4 Cd2 12.1(3) 8_565 .
O2 Cd3 O4 Cd2 7.2(6) 7_665 .
O2 Cd3 O4 Cd2 -165.6(3) 2_554 .
O6 Cd1 O7 Cd4 94.6(3) 7_655 4_546
O6 Cd1 O7 Cd4 -166.5(3) 2_554 4_546
O1 Cd1 O7 Cd4 2.5(3) 8 4_546
O1 Cd1 O7 Cd4 -74.4(3) . 4_546
O6 Cd1 O7 Cd4 166.5(3) 7_655 5_556
O6 Cd1 O7 Cd4 -94.6(3) 2_554 5_556
O1 Cd1 O7 Cd4 74.4(3) 8 5_556
O1 Cd1 O7 Cd4 -2.5(3) . 5_556
O6 Cd1 O7 Cd2 -49.48(18) 7_655 5_556
O6 Cd1 O7 Cd2 49.48(18) 2_554 5_556
O1 Cd1 O7 Cd2 -141.56(13) 8 5_556
O1 Cd1 O7 Cd2 141.56(13) . 5_556
O6 Cd1 O8 Cd3 -129.45(18) 7_655 2
O6 Cd1 O8 Cd3 129.45(18) 2_554 2
O1 Cd1 O8 Cd3 -38.11(13) 8 2
O1 Cd1 O8 Cd3 38.11(13) . 2
O6 Cd1 O8 Cd4 20.2(2) 7_655 7_656
O6 Cd1 O8 Cd4 -80.9(3) 2_554 7_656
O1 Cd1 O8 Cd4 111.6(2) 8 7_656
O1 Cd1 O8 Cd4 -172.2(2) . 7_656
O6 Cd1 O8 Cd4 80.9(3) 7_655 2
O6 Cd1 O8 Cd4 -20.2(2) 2_554 2
O1 Cd1 O8 Cd4 172.2(2) 8 2
O1 Cd1 O8 Cd4 -111.6(2) . 2
O6 Cd1 O8 Cd3' -141.2(2) 7_655 7_656
O6 Cd1 O8 Cd3' 117.7(2) 2_554 7_656
O1 Cd1 O8 Cd3' -49.89(17) 8 7_656
O1 Cd1 O8 Cd3' 26.34(17) . 7_656
O6 Cd1 O8 Cd3' -117.7(2) 7_655 2
O6 Cd1 O8 Cd3' 141.2(2) 2_554 2
O1 Cd1 O8 Cd3' -26.34(17) 8 2
O1 Cd1 O8 Cd3' 49.89(17) . 2
O8 Cd4 O10 Cd4 -38.8(12) 2_554 8_565
O3 Cd4 O10 Cd4 144.1(13) . 8_565
O7 Cd4 O10 Cd4 62.4(7) 5_556 8_565
O10' Cd4 O10 Cd4 168(2) . 8_565
O6 Cd4 O10 Cd4 -110.1(7) 1_554 8_565
Cd3' O2 C1 O1 23.9(13) 7_656 .
Cd3 O2 C1 O1 24.9(12) 2 .
Cd3' O2 C1 C4 -153.7(7) 7_656 .
Cd3 O2 C1 C4 -152.7(6) 2 .
Cd1 O1 C1 O2 -76.9(10) . .
Cd1 O1 C1 C4 100.8(8) . .
Cd4 O3 C2 O4 11.0(14) . .
Cd4 O3 C2 C10 -167.3(6) . .
Cd3' O4 C2 O3 -75.0(11) 8_565 .
Cd2 O4 C2 O3 59.3(12) . .
Cd3 O4 C2 O3 -64.4(11) . .
Cd3' O4 C2 C10 103.4(7) 8_565 .
Cd2 O4 C2 C10 -122.3(6) . .
Cd3 O4 C2 C10 114.0(7) . .
Cd2 O5 C3 O6 24.4(15) 6_657 .
Cd2 O5 C3 C16 -164.0(6) 6_657 .
Cd1 O6 C3 O5 -28.7(14) 2 .
Cd4 O6 C3 O5 106.2(10) 1_556 .
Cd1 O6 C3 C16 159.8(6) 2 .
Cd4 O6 C3 C16 -65.3(9) 1_556 .
O2 C1 C4 C5 164.2(9) . .
O1 C1 C4 C5 -13.6(12) . .
O2 C1 C4 C9 -13.4(13) . .
O1 C1 C4 C9 168.7(8) . .
C9 C4 C5 C6 1.4(14) . .
C1 C4 C5 C6 -176.3(8) . .
C4 C5 C6 C7 -0.7(14) . .
C5 C6 C7 C8 0.0(13) . .
C5 C6 C7 C13 174.7(8) . .
C6 C7 C8 C9 0.1(10) . .
C13 C7 C8 C9 -174.5(6) . .
C6 C7 C8 C19 177.2(7) . .
C13 C7 C8 C19 2.7(10) . .
C7 C8 C9 C4 0.6(10) . .
C19 C8 C9 C4 -176.5(7) . .
C5 C4 C9 C8 -1.4(12) . .
C1 C4 C9 C8 176.1(8) . .
O3 C2 C10 C15 9.5(13) . .
O4 C2 C10 C15 -169.0(7) . .
O3 C2 C10 C11 -173.8(9) . .
O4 C2 C10 C11 7.7(12) . .
C15 C10 C11 C12 3.9(12) . .
C2 C10 C11 C12 -172.8(8) . .
C10 C11 C12 C13 0.0(12) . .
C11 C12 C13 C14 -4.7(12) . .
C11 C12 C13 C7 171.3(7) . .
C6 C7 C13 C12 132.1(8) . .
C8 C7 C13 C12 -53.3(10) . .
C6 C7 C13 C14 -51.8(10) . .
C8 C7 C13 C14 122.7(8) . .
C12 C13 C14 C15 5.7(11) . .
C7 C13 C14 C15 -170.5(7) . .
C11 C10 C15 C14 -2.9(12) . .
C2 C10 C15 C14 173.9(7) . .
C13 C14 C15 C10 -1.9(12) . .
C16 C17 C18 C19 -1.4(11) . .
C17 C18 C19 C20 3.6(10) . .
C17 C18 C19 C8 -173.6(6) . .
C9 C8 C19 C18 -66.7(9) . .
C7 C8 C19 C18 116.3(7) . .
C9 C8 C19 C20 116.2(8) . .
C7 C8 C19 C20 -60.9(9) . .
C18 C19 C20 C21 -2.6(11) . .
C8 C19 C20 C21 174.6(7) . .
C19 C20 C21 C16 -0.5(12) . .
O2 Cd3' O11' Cd3' -151.1(3) 7_665 8_565
O4 Cd3' O11' Cd3' 117.6(3) 8_565 8_565
C18 C17 C16 C21 -1.7(11) . .
C18 C17 C16 C3 176.8(7) . .
C20 C21 C16 C17 2.7(12) . .
C20 C21 C16 C3 -175.8(7) . .
O5 C3 C16 C17 -175.2(8) . .
O6 C3 C16 C17 -3.0(12) . .
O5 C3 C16 C21 3.3(12) . .
O6 C3 C16 C21 175.6(8) . .
